data_4076280
loop_
_publ_author_name
'Mankad, Neal P.'
'Gray, Thomas G.'
'Laitar, David S.'
'Sadighi, Joseph P.'

_publ_section_title
;
 Synthesis, Structure, and CO2Reactivity of a Two-Coordinate
 (Carbene)copper(I) Methyl Complex
;
_journal_issue 6
_journal_name_full Organometallics
_journal_page_first 1191
_journal_paper_doi 10.1021/om034368r
_journal_volume 23
_journal_year 2004
_chemical_formula_sum 'C29 H40 Cl5 Cu N2'
_chemical_formula_weight 657.42
_chemical_name_systematic
; 
 ? 
;
_space_group_IT_number 11
_symmetry_cell_setting monoclinic
_symmetry_space_group_name_Hall '-P 2yb'
_symmetry_space_group_name_H-M 'P 1 21/m 1'
_atom_sites_solution_hydrogens geom
_atom_sites_solution_primary direct
_atom_sites_solution_secondary difmap
_audit_creation_method SHELXL-97
_cell_angle_alpha 90.00
_cell_angle_beta 103.3480(10)
_cell_angle_gamma 90.00
_cell_formula_units_Z 2
_cell_length_a 9.5298(8)
_cell_length_b 16.3972(14)
_cell_length_c 11.1057(10)
_cell_measurement_reflns_used 2637
_cell_measurement_temperature 194(2)
_cell_measurement_theta_max 23.28
_cell_measurement_theta_min 2.26
_cell_volume 1688.5(3)
_computing_cell_refinement 'Bruker SMART'
_computing_data_collection 'Bruker SMART'
_computing_data_reduction 'Bruker SAINT'
_computing_molecular_graphics 'Bruker SHELXTL'
_computing_publication_material 'Bruker SHELXTL'
_computing_structure_refinement 'SHELXL-97 (Sheldrick, 1997)'
_computing_structure_solution 'SHELXS-97 (Sheldrick, 1990)'
_diffrn_ambient_temperature 194(2)
_diffrn_measured_fraction_theta_full 0.995
_diffrn_measured_fraction_theta_max 0.995
_diffrn_measurement_device_type 'CCD area detector'
_diffrn_measurement_method 'phi and omega scans'
_diffrn_radiation_monochromator graphite
_diffrn_radiation_source 'fine-focus sealed tube'
_diffrn_radiation_type MoK\a
_diffrn_radiation_wavelength 0.71073
_diffrn_reflns_av_R_equivalents 0.0204
_diffrn_reflns_av_sigmaI/netI 0.0162
_diffrn_reflns_limit_h_max 10
_diffrn_reflns_limit_h_min -10
_diffrn_reflns_limit_k_max 17
_diffrn_reflns_limit_k_min -18
_diffrn_reflns_limit_l_max 11
_diffrn_reflns_limit_l_min -12
_diffrn_reflns_number 6909
_diffrn_reflns_theta_full 23.30
_diffrn_reflns_theta_max 23.30
_diffrn_reflns_theta_min 2.26
_exptl_absorpt_coefficient_mu 1.062
_exptl_absorpt_correction_type none
_exptl_crystal_colour colorless
_exptl_crystal_density_diffrn 1.293
_exptl_crystal_density_meas 0
_exptl_crystal_density_method 'not measured'
_exptl_crystal_description prism
_exptl_crystal_F_000 684
_exptl_crystal_size_max 0.33
_exptl_crystal_size_mid 0.32
_exptl_crystal_size_min 0.24
_refine_diff_density_max 1.417
_refine_diff_density_min -1.525
_refine_diff_density_rms 0.087
_refine_ls_extinction_coef 0.0000(14)
_refine_ls_extinction_expression Fc^*^=kFc[1+0.001xFc^2^\l^3^/sin(2\q)]^-1/4^
_refine_ls_extinction_method SHELXL
_refine_ls_goodness_of_fit_ref 1.058
_refine_ls_hydrogen_treatment mixed
_refine_ls_matrix_type full
_refine_ls_number_parameters 189
_refine_ls_number_reflns 2527
_refine_ls_number_restraints 2
_refine_ls_restrained_S_all 1.215
_refine_ls_R_factor_all 0.0675
_refine_ls_R_factor_gt 0.0655
_refine_ls_shift/su_max 0.893
_refine_ls_shift/su_mean 0.005
_refine_ls_structure_factor_coef Fsqd
_refine_ls_weighting_details 'calc w=1/[\s^2^(Fo^2^)+(0.0726P)^2^+6.9921P] where P=(Fo^2^+2Fc^2^)/3'
_refine_ls_weighting_scheme calc
_refine_ls_wR_factor_gt 0.1651
_refine_ls_wR_factor_ref 0.1667
_reflns_number_gt 2415
_reflns_number_total 2527
_reflns_threshold_expression >2sigma(I)
_cod_data_source_file om034368rsi20031212_074554.cif
_cod_data_source_block 03007t
_cod_depositor_comments
;
The following automatic conversions were performed:

'_symmetry_cell_setting' value 'Monoclinic' changed to 'monoclinic'
according to /home/saulius/struct/CIF-dictionaries/cif_core.dic
dictionary named 'cif_core.dic' version 2.4.1 from 2010-06-29.

Automatic conversion script
Id: cif_fix_values 1715 2011-07-08 13:25:40Z adriana 
;
_cod_original_sg_symbol_H-M P2(1)/m
_cod_database_code 4076280

loop_
_symmetry_equiv_pos_as_xyz
'x, y, z'
'-x, y+1/2, -z'
'-x, -y, -z'
'x, -y-1/2, z'

loop_
_atom_site_label
_atom_site_type_symbol
_atom_site_fract_x
_atom_site_fract_y
_atom_site_fract_z
_atom_site_U_iso_or_equiv
_atom_site_adp_type
_atom_site_occupancy
_atom_site_symmetry_multiplicity
_atom_site_calc_flag
_atom_site_refinement_flags
_atom_site_disorder_assembly
_atom_site_disorder_group
Cu Cu 0.01007(9) 0.2500 0.92435(8) 0.0287(4) Uani 1 2 d S . .
Cl1 Cl -0.21240(19) 0.2500 0.91849(19) 0.0395(5) Uani 1 2 d S . .
Cl2 Cl 0.6552(5) 0.2500 0.3078(4) 0.171(3) Uani 1 2 d S . .
Cl3 Cl 0.9566(4) 0.2500 0.2978(3) 0.0832(9) Uani 1 2 d S . .
Cl4 Cl 0.4428(7) 0.2500 0.5564(5) 0.201(4) Uani 1 2 d SD . .
Cl5 Cl 0.5761(6) 0.1220(4) 0.5701(6) 0.148(3) Uani 0.50 1 d PD A -1
N1 N 0.2913(4) 0.1847(3) 0.9131(4) 0.0294(10) Uani 1 1 d . . .
C1 C 0.2060(7) 0.2500 0.9194(6) 0.0278(16) Uani 1 2 d S . .
C3 C 0.4271(5) 0.2089(4) 0.9039(5) 0.0343(12) Uani 1 1 d . . .
H3 H 0.5054 0.1743 0.8986 0.041 Uiso 1 1 calc R . .
C4 C 0.2416(5) 0.1015(3) 0.9136(5) 0.0312(12) Uani 1 1 d . . .
C5 C 0.2740(6) 0.0582(4) 1.0247(5) 0.0380(13) Uani 1 1 d . . .
C6 C 0.2192(7) -0.0207(4) 1.0232(6) 0.0500(16) Uani 1 1 d . . .
H6 H 0.2388 -0.0520 1.0971 0.060 Uiso 1 1 calc R . .
C7 C 0.1372(8) -0.0539(4) 0.9163(6) 0.0565(18) Uani 1 1 d . . .
H7 H 0.0996 -0.1074 0.9176 0.068 Uiso 1 1 calc R . .
C8 C 0.1089(7) -0.0105(4) 0.8073(6) 0.0508(16) Uani 1 1 d . . .
H8 H 0.0533 -0.0349 0.7341 0.061 Uiso 1 1 calc R . .
C9 C 0.1609(6) 0.0689(3) 0.8028(5) 0.0383(13) Uani 1 1 d . . .
C10 C 0.3611(6) 0.0954(4) 1.1443(5) 0.0432(14) Uani 1 1 d . . .
H10 H 0.4021 0.1480 1.1225 0.052 Uiso 1 1 calc R . .
C11 C 0.4875(9) 0.0408(6) 1.2039(8) 0.093(3) Uani 1 1 d . . .
H11A H 0.5495 0.0695 1.2738 0.140 Uiso 1 1 calc R . .
H11B H 0.5434 0.0272 1.1428 0.140 Uiso 1 1 calc R . .
H11C H 0.4511 -0.0094 1.2336 0.140 Uiso 1 1 calc R . .
C12 C 0.2671(9) 0.1148(7) 1.2326(7) 0.086(3) Uani 1 1 d . . .
H12A H 0.2245 0.0644 1.2555 0.129 Uiso 1 1 calc R . .
H12B H 0.1901 0.1522 1.1927 0.129 Uiso 1 1 calc R . .
H12C H 0.3255 0.1406 1.3071 0.129 Uiso 1 1 calc R . .
C13 C -0.0357(8) 0.1309(5) 0.6382(6) 0.062(2) Uani 1 1 d . . .
H13A H -0.0555 0.1624 0.5611 0.093 Uiso 1 1 calc R . .
H13B H -0.0694 0.1615 0.7020 0.093 Uiso 1 1 calc R . .
H13C H -0.0863 0.0785 0.6241 0.093 Uiso 1 1 calc R . .
C14 C 0.1270(7) 0.1159(4) 0.6812(5) 0.0446(15) Uani 1 1 d . . .
H14 H 0.1764 0.1700 0.6956 0.054 Uiso 1 1 calc R . .
C15 C 0.1828(8) 0.0713(5) 0.5811(6) 0.0611(19) Uani 1 1 d . . .
H15A H 0.1368 0.0176 0.5665 0.092 Uiso 1 1 calc R . .
H15B H 0.2876 0.0645 0.6082 0.092 Uiso 1 1 calc R . .
H15C H 0.1600 0.1031 0.5044 0.092 Uiso 1 1 calc R . .
C16 C 0.7740(17) 0.2500 0.2336(15) 0.156(10) Uani 1 2 d S . .
H16A H 0.7552 0.2983 0.1788 0.187 Uiso 0.50 1 calc PR . .
H16B H 0.7552 0.2017 0.1788 0.187 Uiso 0.50 1 calc PR . .
C17 C 0.6069(19) 0.2500 0.6002(16) 0.224(18) Uani 1 2 d SD . .
H17A H 0.6443 0.2662 0.6876 0.269 Uiso 0.50 1 calc PR A .
H17B H 0.6587 0.2777 0.5441 0.269 Uiso 0.50 1 calc PR . .

loop_
_atom_site_aniso_label
_atom_site_aniso_U_11
_atom_site_aniso_U_22
_atom_site_aniso_U_33
_atom_site_aniso_U_23
_atom_site_aniso_U_13
_atom_site_aniso_U_12
Cu 0.0219(5) 0.0272(6) 0.0375(6) 0.000 0.0077(4) 0.000
Cl1 0.0238(9) 0.0463(12) 0.0499(12) 0.000 0.0117(8) 0.000
Cl2 0.094(3) 0.328(9) 0.093(3) 0.000 0.026(2) 0.000
Cl3 0.081(2) 0.090(2) 0.082(2) 0.000 0.0262(16) 0.000
Cl4 0.139(5) 0.373(12) 0.095(3) 0.000 0.037(3) 0.000
Cl5 0.090(4) 0.209(8) 0.129(5) 0.036(5) -0.006(4) -0.056(5)
N1 0.024(2) 0.030(2) 0.034(2) -0.0022(19) 0.0044(18) 0.0017(18)
C1 0.024(4) 0.029(4) 0.028(4) 0.000 0.001(3) 0.000
C3 0.022(3) 0.041(3) 0.041(3) -0.003(2) 0.008(2) 0.004(2)
C4 0.027(3) 0.025(3) 0.042(3) -0.001(2) 0.009(2) 0.005(2)
C5 0.037(3) 0.033(3) 0.044(3) 0.001(3) 0.010(3) 0.008(3)
C6 0.061(4) 0.034(3) 0.054(4) 0.010(3) 0.013(3) 0.007(3)
C7 0.075(5) 0.028(3) 0.066(5) -0.001(3) 0.014(4) -0.006(3)
C8 0.061(4) 0.032(3) 0.053(4) -0.010(3) 0.002(3) -0.005(3)
C9 0.038(3) 0.031(3) 0.043(3) -0.005(3) 0.005(3) 0.001(3)
C10 0.044(3) 0.046(4) 0.038(3) 0.002(3) 0.007(3) 0.007(3)
C11 0.080(6) 0.104(7) 0.074(6) -0.018(5) -0.026(5) 0.047(5)
C12 0.065(5) 0.127(8) 0.066(5) -0.042(5) 0.017(4) -0.002(5)
C13 0.072(5) 0.062(5) 0.046(4) -0.005(3) -0.001(3) 0.019(4)
C14 0.055(4) 0.034(3) 0.038(3) -0.004(3) -0.003(3) -0.006(3)
C15 0.059(4) 0.075(5) 0.048(4) -0.003(4) 0.010(3) 0.001(4)
C16 0.091(11) 0.31(3) 0.085(11) 0.000 0.050(9) 0.000
C17 0.085(13) 0.51(6) 0.065(11) 0.000 -0.005(9) 0.000

loop_
_atom_type_symbol
_atom_type_description
_atom_type_scat_dispersion_real
_atom_type_scat_dispersion_imag
_atom_type_scat_source
C C 0.0033 0.0016 'International Tables Vol C Tables 4.2.6.8 and 6.1.1.4'
H H 0.0000 0.0000 'International Tables Vol C Tables 4.2.6.8 and 6.1.1.4'
N N 0.0061 0.0033 'International Tables Vol C Tables 4.2.6.8 and 6.1.1.4'
Cl Cl 0.1484 0.1585 'International Tables Vol C Tables 4.2.6.8 and 6.1.1.4'
Cu Cu 0.3201 1.2651 'International Tables Vol C Tables 4.2.6.8 and 6.1.1.4'

loop_
_geom_angle_atom_site_label_1
_geom_angle_atom_site_label_2
_geom_angle_atom_site_label_3
_geom_angle
_geom_angle_site_symmetry_1
_geom_angle_site_symmetry_3
C1 Cu Cl1 176.7(2) . .
C17 Cl4 Cl5 60.0(2) . 4_565
C1 N1 C3 111.2(4) . .
C1 N1 C4 123.0(4) . .
C3 N1 C4 125.8(4) . .
N1 C1 N1 104.3(6) 4_565 .
N1 C1 Cu 127.8(3) 4_565 .
N1 C1 Cu 127.8(3) . .
C3 C3 N1 106.7(3) 4_565 .
C5 C4 C9 123.3(5) . .
C5 C4 N1 118.5(5) . .
C9 C4 N1 118.1(5) . .
C6 C5 C4 117.1(5) . .
C6 C5 C10 120.6(5) . .
C4 C5 C10 122.2(5) . .
C7 C6 C5 120.9(6) . .
C6 C7 C8 120.9(6) . .
C7 C8 C9 120.9(6) . .
C4 C9 C8 116.8(6) . .
C4 C9 C14 123.3(5) . .
C8 C9 C14 119.9(5) . .
C12 C10 C5 111.5(5) . .
C12 C10 C11 111.8(7) . .
C5 C10 C11 111.2(6) . .
C9 C14 C15 111.4(5) . .
C9 C14 C13 110.5(5) . .
C15 C14 C13 110.4(5) . .
Cl2 C16 Cl3 125.0(11) . .
Cl4 C17 Cl5 81.7(5) . 4_565
Cl4 C17 Cl5 81.7(5) . .
Cl5 C17 Cl5 158.9(9) 4_565 .

loop_
_geom_bond_atom_site_label_1
_geom_bond_atom_site_label_2
_geom_bond_distance
_geom_bond_site_symmetry_2
Cu C1 1.881(7) .
Cu Cl1 2.106(2) .
Cl2 C16 1.547(14) .
Cl3 C16 1.721(16) .
Cl4 C17 1.527(18) .
Cl4 Cl5 2.440(7) 4_565
Cl5 C17 2.135(7) .
N1 C1 1.355(6) .
N1 C3 1.380(7) .
N1 C4 1.446(7) .
C1 N1 1.355(6) 4_565
C3 C3 1.348(12) 4_565
C4 C5 1.394(8) .
C4 C9 1.398(8) .
C5 C6 1.394(9) .
C5 C10 1.522(8) .
C6 C7 1.373(9) .
C7 C8 1.375(9) .
C8 C9 1.399(9) .
C9 C14 1.522(8) .
C10 C12 1.508(9) .
C10 C11 1.524(9) .
C13 C14 1.534(9) .
C14 C15 1.525(9) .
C17 Cl5 2.135(7) 4_565
